data_4112809
loop_
_publ_author_name
'Michael T. Kirchner'
'Roland Boese'
'W. Edward Billups'
'Lewis R. Norman'

_publ_section_title
;
 Gas Hydrate Single-Crystal Structure Analyses
;
_journal_name_full 'Journal of the American Chemical Society'
_journal_page_first 9407
_journal_page_last 9412
_journal_paper_doi 10.1021/ja049247c
_journal_volume 126
_journal_year 2004
_chemical_compound_source Synthetic
_chemical_formula_moiety '8(C H4), 46(H2 O)'
_chemical_formula_sum 'C8 H124 O46'
_chemical_formula_weight 957.07
_chemical_name_common 'Methane hydrate'
_chemical_name_mineral Methane-hydrate
_chemical_name_systematic
; 
 clathrate hydrate of methane
;
_space_group_IT_number 223
_symmetry_cell_setting cubic
_symmetry_space_group_name_Hall '-P 4n 2 3'
_symmetry_space_group_name_H-M 'P m -3 n'
_atom_sites_solution_hydrogens geom
_atom_sites_solution_primary direct
_atom_sites_solution_secondary difmap
_audit_creation_method SHELXL-97
_cell_angle_alpha 90.00
_cell_angle_beta 90.00
_cell_angle_gamma 90.00
_cell_formula_units_Z 1
_cell_length_a 11.877(3)
_cell_length_b 11.877(3)
_cell_length_c 11.877(3)
_cell_measurement_temperature 123(2)
_cell_volume 1675.4(7)
_computing_structure_refinement 'SHELXL-97 (Sheldrick, 1997)'
_computing_structure_solution 'SHELXS-97 (Sheldrick, 1990)'
_database_code_amcsd 0019155
_diffrn_ambient_temperature 123(2)
_diffrn_measured_fraction_theta_full 0.990
_diffrn_measured_fraction_theta_max 0.990
_diffrn_radiation_monochromator graphite
_diffrn_radiation_source 'fine-focus sealed tube'
_diffrn_radiation_type MoK\a
_diffrn_radiation_wavelength 0.71073
_diffrn_reflns_av_R_equivalents 0.0743
_diffrn_reflns_av_sigmaI/netI 0.0337
_diffrn_reflns_limit_h_max 15
_diffrn_reflns_limit_h_min -15
_diffrn_reflns_limit_k_max 8
_diffrn_reflns_limit_k_min -9
_diffrn_reflns_limit_l_max 15
_diffrn_reflns_limit_l_min -12
_diffrn_reflns_number 5581
_diffrn_reflns_theta_full 28.23
_diffrn_reflns_theta_max 28.23
_diffrn_reflns_theta_min 3.84
_exptl_absorpt_coefficient_mu 0.099
_exptl_absorpt_correction_T_max 1
_exptl_absorpt_correction_T_min 0.885
_exptl_absorpt_correction_type empirical
_exptl_absorpt_process_details 'Bruker AXS SADABS program multiscan V2.03'
_exptl_crystal_colour colorless
_exptl_crystal_density_diffrn 0.948
_exptl_crystal_F_000 540
_exptl_crystal_size_max 0.30
_exptl_crystal_size_mid 0.00
_exptl_crystal_size_min 0.00
_refine_diff_density_max 0.214
_refine_diff_density_min -0.148
_refine_diff_density_rms 0.044
_refine_ls_extinction_method none
_refine_ls_goodness_of_fit_ref 1.094
_refine_ls_hydrogen_treatment mixed
_refine_ls_matrix_type full
_refine_ls_number_parameters 30
_refine_ls_number_reflns 399
_refine_ls_number_restraints 0
_refine_ls_restrained_S_all 1.094
_refine_ls_R_factor_all 0.0682
_refine_ls_R_factor_gt 0.0379
_refine_ls_shift/su_max 0.000
_refine_ls_shift/su_mean 0.000
_refine_ls_structure_factor_coef Fsqd
_refine_ls_weighting_details 'calc w=1/[\s^2^(Fo^2^)+(0.0367P)^2^+0.1641P] where P=(Fo^2^+2Fc^2^)/3'
_refine_ls_weighting_scheme calc
_refine_ls_wR_factor_gt 0.0759
_refine_ls_wR_factor_ref 0.0887
_reflns_number_gt 268
_reflns_number_total 399
_reflns_threshold_expression >2sigma(I)
_cod_data_source_file ja049247csi20040211_052221.cif
_cod_data_source_block xdablt2a
_cod_original_cell_volume 1675.6(8)
_cod_database_code 4112809

loop_
_space_group_symop_operation_xyz
'x, y, z'
'-x, -y, z'
'-x, y, -z'
'x, -y, -z'
'z, x, y'
'z, -x, -y'
'-z, -x, y'
'-z, x, -y'
'y, z, x'
'-y, z, -x'
'y, -z, -x'
'-y, -z, x'
'y+1/2, x+1/2, -z+1/2'
'-y+1/2, -x+1/2, -z+1/2'
'y+1/2, -x+1/2, z+1/2'
'-y+1/2, x+1/2, z+1/2'
'x+1/2, z+1/2, -y+1/2'
'-x+1/2, z+1/2, y+1/2'
'-x+1/2, -z+1/2, -y+1/2'
'x+1/2, -z+1/2, y+1/2'
'z+1/2, y+1/2, -x+1/2'
'z+1/2, -y+1/2, x+1/2'
'-z+1/2, y+1/2, x+1/2'
'-z+1/2, -y+1/2, -x+1/2'
'-x, -y, -z'
'x, y, -z'
'x, -y, z'
'-x, y, z'
'-z, -x, -y'
'-z, x, y'
'z, x, -y'
'z, -x, y'
'-y, -z, -x'
'y, -z, x'
'-y, z, x'
'y, z, -x'
'-y-1/2, -x-1/2, z-1/2'
'y-1/2, x-1/2, z-1/2'
'-y-1/2, x-1/2, -z-1/2'
'y-1/2, -x-1/2, -z-1/2'
'-x-1/2, -z-1/2, y-1/2'
'x-1/2, -z-1/2, -y-1/2'
'x-1/2, z-1/2, y-1/2'
'-x-1/2, z-1/2, -y-1/2'
'-z-1/2, -y-1/2, x-1/2'
'-z-1/2, y-1/2, -x-1/2'
'z-1/2, -y-1/2, -x-1/2'
'z-1/2, y-1/2, x-1/2'

loop_
_atom_site_label
_atom_site_type_symbol
_atom_site_fract_x
_atom_site_fract_y
_atom_site_fract_z
_atom_site_U_iso_or_equiv
_atom_site_adp_type
_atom_site_occupancy
_atom_site_symmetry_multiplicity
_atom_site_calc_flag
_atom_site_refinement_flags
_atom_site_disorder_assembly
_atom_site_disorder_group
O1 O 0.0000 0.30860(12) 0.11683(11) 0.0291(4) Uani 1 2 d S . .
H1 H 0.0000 0.325(3) 0.051(3) 0.044 Uiso 0.50 2 d SP . .
H2 H 0.051(3) 0.271(3) 0.134(3) 0.044 Uiso 0.50 1 d P . .
H3 H 0.0000 0.360(4) 0.150(4) 0.044 Uiso 0.50 2 d SP . .
O2 O 0.18345(7) 0.18345(7) 0.18345(7) 0.0286(4) Uani 1 3 d S . .
H4 H 0.216(2) 0.216(2) 0.216(2) 0.043 Uiso 0.50 3 d SP . .
H5 H 0.162(2) 0.128(2) 0.220(2) 0.043 Uiso 0.50 1 d P . .
O3 O 0.0000 0.5000 0.2500 0.0292(6) Uani 1 8 d S . .
H6 H 0.0000 0.447(3) 0.211(4) 0.044 Uiso 0.50 2 d SP . .
C1 C 0.0000 0.0000 0.0000 0.0518(18) Uani 1 24 d S . .
H7 H 0.0000 0.049(6) 0.086(5) 0.078 Uiso 0.33 2 d SP . .
C2 C 0.2500 0.5000 0.0000 0.113(3) Uani 1 8 d S . .
H8 H 0.2986 0.5000 0.0687 0.170 Uiso 0.50 2 d SP A 1
H9 H 0.2014 0.5000 0.0687 0.170 Uiso 0.50 2 d SP B 2

loop_
_atom_site_aniso_label
_atom_site_aniso_U_11
_atom_site_aniso_U_22
_atom_site_aniso_U_33
_atom_site_aniso_U_23
_atom_site_aniso_U_13
_atom_site_aniso_U_12
O1 0.0304(7) 0.0287(7) 0.0281(7) -0.0004(5) 0.000 0.000
O2 0.0286(4) 0.0286(4) 0.0286(4) -0.0011(3) -0.0011(3) -0.0011(3)
O3 0.0274(9) 0.0274(9) 0.0328(15) 0.000 0.000 0.000
C1 0.0518(18) 0.0518(18) 0.0518(18) 0.000 0.000 0.000
C2 0.080(5) 0.130(4) 0.130(4) 0.000 0.000 0.000

loop_
_atom_type_symbol
_atom_type_description
_atom_type_scat_dispersion_real
_atom_type_scat_dispersion_imag
_atom_type_scat_source
C C 0.0033 0.0016 'International Tables Vol C Tables 4.2.6.8 and 6.1.1.4'
H H 0.0000 0.0000 'International Tables Vol C Tables 4.2.6.8 and 6.1.1.4'
O O 0.0106 0.0060 'International Tables Vol C Tables 4.2.6.8 and 6.1.1.4'

loop_
_geom_angle_atom_site_label_1
_geom_angle_atom_site_label_2
_geom_angle_atom_site_label_3
_geom_angle
H1 O1 H2 113(3)
H1 O1 H3 109(4)
H2 O1 H3 110(3)
H4 O2 H5 109(2)
H8 C2 H9 70.5

loop_
_geom_bond_atom_site_label_1
_geom_bond_atom_site_label_2
_geom_bond_distance
O1 H1 0.81(4)
O1 H2 0.78(3)
O1 H3 0.73(5)
O2 H4 0.67(5)
O2 H5 0.82(3)
O3 H6 0.78(4)
C1 H7 1.18(5)
C2 H8 1.0000(3)
C2 H9 1.0000(3)

loop_
_cod_related_entry_id
_cod_related_entry_database
_cod_related_entry_code
1 AMCSD 0019155
